data_4106893
loop_
_publ_author_name
'Matthew P. Blake'
'Nikolas Kaltsoyannis'
'Philip Mountford'

_publ_contact_author
;
 Prof P. Mountford           
 Chemistry Research Laboratory
 Mansfield Road
 Oxford
 OX1 3TA
 UK
;
_publ_contact_author_email Philip.Mountford@chem.ox.ac.uk
_publ_contact_author_fax '+44 1865 285141'
_publ_contact_author_phone '+44 1865 285140'
_publ_section_title
;
 Heterobimetallic Complexes Containing Ca-Fe or Yb-Fe Bonds: Synthesis and
 Molecular and Electronic Structures of [M{CpFe(CO)2}2(THF)3]2 (M = Ca or
 Yb)
;
_journal_name_full 'Journal of the American Chemical Society'
_journal_page_first 15358
_journal_page_last 15361
_journal_paper_doi 10.1021/ja207487j
_journal_volume 133
_journal_year 2011
_chemical_formula_moiety 'C88 H122 Ca2 Fe2 N4 O8'
_chemical_formula_sum 'C88 H122 Ca2 Fe2 N4 O8'
_chemical_formula_weight 1555.81
_chemical_name_systematic
;
[Ca(LDipp)Fp(THF)2]2
;
_space_group_IT_number 14
_symmetry_cell_setting monoclinic
_symmetry_space_group_name_Hall '-P 2ybc'
_symmetry_space_group_name_H-M 'P 1 21/c 1'
_atom_sites_solution_hydrogens geom
_atom_sites_solution_primary direct
_atom_sites_solution_secondary difmap
_cell_angle_alpha 90
_cell_angle_beta 109.7630(4)
_cell_angle_gamma 90
_cell_formula_units_Z 2
_cell_length_a 12.90090(10)
_cell_length_b 21.4323(2)
_cell_length_c 16.23550(10)
_cell_measurement_reflns_used 9780
_cell_measurement_temperature 150
_cell_measurement_theta_max 27
_cell_measurement_theta_min 5
_cell_volume 4224.64(6)
_computing_cell_refinement 'DENZO/SCALEPACK (Otwinowski & Minor, 1997)'
_computing_data_collection 'COLLECT (Nonius, 2001).'
_computing_data_reduction 'DENZO/SCALEPACK (Otwinowski & Minor, 1997)'
_computing_molecular_graphics 'CAMERON (Watkin et al., 1996)'
_computing_publication_material 'CRYSTALS (Betteridge et al., 2003)'
_computing_structure_refinement 'CRYSTALS (Betteridge et al., 2003)'
_computing_structure_solution 'SIR92 (Altomare et al., 1994)'
_diffrn_ambient_temperature 150
_diffrn_measured_fraction_theta_full 0.992
_diffrn_measured_fraction_theta_max 0.992
_diffrn_measurement_device Area
_diffrn_measurement_device_type 'Nonius KappaCCD'
_diffrn_measurement_method \w
_diffrn_radiation_monochromator graphite
_diffrn_radiation_type 'Mo K\a'
_diffrn_radiation_wavelength 0.71073
_diffrn_reflns_av_R_equivalents 0.019
_diffrn_reflns_limit_h_max 16
_diffrn_reflns_limit_h_min -16
_diffrn_reflns_limit_k_max 27
_diffrn_reflns_limit_k_min -27
_diffrn_reflns_limit_l_max 21
_diffrn_reflns_limit_l_min -21
_diffrn_reflns_number 72250
_diffrn_reflns_theta_full 26.922
_diffrn_reflns_theta_max 27.471
_diffrn_reflns_theta_min 5.114
_diffrn_standards_number 0
_exptl_absorpt_coefficient_mu 0.520
_exptl_absorpt_correction_T_max 0.90
_exptl_absorpt_correction_T_min 0.90
_exptl_absorpt_correction_type multi-scan
_exptl_absorpt_process_details 'DENZO/SCALEPACK (Otwinowski & Minor, 1997)'
_exptl_crystal_colour orange
_exptl_crystal_density_diffrn 1.223
_exptl_crystal_description block
_exptl_crystal_F_000 1668
_exptl_crystal_size_max 0.200
_exptl_crystal_size_mid 0.200
_exptl_crystal_size_min 0.200
_refine_diff_density_max 0.41
_refine_diff_density_min -0.33
_refine_ls_extinction_coef 150(100)
_refine_ls_extinction_method 'Larson (1970), Equation 22'
_refine_ls_goodness_of_fit_ref 1.0939
_refine_ls_hydrogen_treatment none
_refine_ls_matrix_type full
_refine_ls_number_parameters 488
_refine_ls_number_reflns 7604
_refine_ls_number_restraints 56
_refine_ls_R_factor_all 0.0490
_refine_ls_R_factor_gt 0.0375
_refine_ls_shift/su_max 0.0025050
_refine_ls_shift/su_mean 0.0000395
_refine_ls_structure_factor_coef F
_refine_ls_weighting_details
;
 Method, part 1, Chebychev polynomial, (Watkin, 1994, Prince, 1982) 
 [weight] = 1.0/[A~0~*T~0~(x)+A~1~*T~1~(x) ... +A~n-1~]*T~n-1~(x)] 
 where A~i~ are the Chebychev coefficients listed below and x= Fcalc/Fmax 
 Method = Robust Weighting (Prince, 1982) 
 W = [weight] * [1-(deltaF/6*sigmaF)^2^]^2^ 
 A~i~ are: 
 1.50 1.22 1.58 0.432 0.410 
;
_refine_ls_weighting_scheme calc
_refine_ls_wR_factor_all 0.0436
_refine_ls_wR_factor_gt 0.0372
_refine_ls_wR_factor_ref 0.0363
_reflns_limit_h_max 15
_reflns_limit_h_min -16
_reflns_limit_k_max 27
_reflns_limit_k_min 0
_reflns_limit_l_max 21
_reflns_limit_l_min 0
_reflns_number_gt 7996
_reflns_number_total 9591
_reflns_threshold_expression I>2.0\s(I)
_oxford_diffrn_Wilson_B_factor 2.14
_oxford_diffrn_Wilson_scale 6.46
_oxford_refine_ls_r_factor_ref 0.0350
_oxford_refine_ls_scale 0.4227(5)
_oxford_reflns_number_all 9591
_oxford_reflns_threshold_expression_ref I>3.0\s(I)
_cod_data_source_file ja207487j_si_001_2.cif
_cod_data_source_block COMPOUND_1
_cod_original_sg_symbol_H-M 'P 21/c '
_cod_database_code 4106893

loop_
_symmetry_equiv_pos_as_xyz
x,y,z
-x,-y,-z
x,-y+1/2,z+1/2
-x,y+1/2,-z+1/2

loop_
_atom_site_label
_atom_site_type_symbol
_atom_site_fract_x
_atom_site_fract_y
_atom_site_fract_z
_atom_site_U_iso_or_equiv
_atom_site_occupancy
_atom_site_adp_type
_atom_site_refinement_flags_posn
_atom_site_refinement_flags_adp
Ca1 Ca 0.24383(2) 0.549516(13) 0.178074(17) 0.0211 1.0000 Uani . .
Fe1 Fe -0.122559(17) 0.654941(10) -0.012638(14) 0.0251 1.0000 Uani . .
N1 N 0.37779(10) 0.62784(6) 0.25048(8) 0.0239 1.0000 Uani . .
N2 N 0.24097(10) 0.53987(6) 0.32565(7) 0.0234 1.0000 Uani . .
O1 O 0.07110(10) 0.60197(6) 0.11695(8) 0.0391 1.0000 Uani . .
O2 O -0.14206(10) 0.54252(5) -0.11540(7) 0.0342 1.0000 Uani . .
O3 O 0.39532(9) 0.47783(5) 0.20201(7) 0.0345 1.0000 Uani . .
O4 O 0.24156(11) 0.56726(5) 0.02929(7) 0.0370 1.0000 Uani D U
C1 C -0.00824(13) 0.62431(7) 0.06473(10) 0.0295 1.0000 Uani . .
C2 C -0.13309(12) 0.58917(7) -0.07366(10) 0.0283 1.0000 Uani . .
C3 C -0.16069(15) 0.74173(8) -0.07980(13) 0.0405 1.0000 Uani . .
C4 C -0.11822(16) 0.75268(8) 0.01099(14) 0.0442 1.0000 Uani . .
C5 C -0.18835(16) 0.72313(8) 0.05087(12) 0.0414 1.0000 Uani . .
C6 C -0.27437(14) 0.69462(8) -0.01565(12) 0.0365 1.0000 Uani . .
C7 C -0.25653(14) 0.70525(8) -0.09596(11) 0.0362 1.0000 Uani . .
C8 C 0.43921(12) 0.62684(7) 0.33482(9) 0.0259 1.0000 Uani . .
C9 C 0.41782(12) 0.58980(7) 0.39888(9) 0.0271 1.0000 Uani . .
C10 C 0.32346(12) 0.55603(7) 0.39727(9) 0.0248 1.0000 Uani . .
C11 C 0.54014(14) 0.66865(9) 0.36956(11) 0.0382 1.0000 Uani . .
C12 C 0.32218(14) 0.54021(8) 0.48851(10) 0.0340 1.0000 Uani . .
C13 C 0.39731(12) 0.67714(7) 0.19771(9) 0.0266 1.0000 Uani . .
C14 C 0.47723(13) 0.67212(8) 0.15635(11) 0.0325 1.0000 Uani . .
C15 C 0.48949(16) 0.72124(9) 0.10394(13) 0.0428 1.0000 Uani . .
C16 C 0.42417(17) 0.77394(9) 0.09099(13) 0.0468 1.0000 Uani . .
C17 C 0.34536(16) 0.77834(8) 0.13091(12) 0.0401 1.0000 Uani . .
C18 C 0.33031(13) 0.73085(7) 0.18464(10) 0.0299 1.0000 Uani . .
C19 C 0.54969(14) 0.61483(9) 0.16646(13) 0.0403 1.0000 Uani . .
C20 C 0.52910(19) 0.58276(10) 0.07847(16) 0.0532 1.0000 Uani . .
C21 C 0.67291(17) 0.63064(12) 0.20768(16) 0.0582 1.0000 Uani . .
C22 C 0.24366(14) 0.73633(8) 0.22917(11) 0.0345 1.0000 Uani . .
C23 C 0.14992(19) 0.77990(13) 0.18119(17) 0.0617 1.0000 Uani . .
C24 C 0.29264(18) 0.75554(10) 0.32480(13) 0.0479 1.0000 Uani . .
C25 C 0.14361(12) 0.51527(7) 0.33795(9) 0.0257 1.0000 Uani . .
C26 C 0.12641(13) 0.45017(8) 0.33720(10) 0.0298 1.0000 Uani . .
C27 C 0.03313(15) 0.42818(9) 0.35331(12) 0.0409 1.0000 Uani . .
C28 C -0.04245(16) 0.46834(10) 0.36759(14) 0.0470 1.0000 Uani . .
C29 C -0.02742(15) 0.53205(9) 0.36487(12) 0.0410 1.0000 Uani . .
C30 C 0.06460(13) 0.55658(8) 0.34947(10) 0.0315 1.0000 Uani . .
C31 C 0.20907(14) 0.40407(8) 0.32399(11) 0.0329 1.0000 Uani . .
C32 C 0.29508(17) 0.38506(10) 0.41127(13) 0.0480 1.0000 Uani . .
C33 C 0.15556(16) 0.34507(8) 0.27483(11) 0.0406 1.0000 Uani . .
C34 C 0.07811(15) 0.62710(9) 0.34871(13) 0.0409 1.0000 Uani . .
C35 C 0.0969(2) 0.65548(11) 0.43905(16) 0.0628 1.0000 Uani . .
C36 C -0.02139(19) 0.65824(10) 0.28211(13) 0.0513 1.0000 Uani . .
C37 C 0.41655(14) 0.44077(9) 0.13493(12) 0.0384 1.0000 Uani . .
C38 C 0.52204(17) 0.40520(11) 0.17958(14) 0.0532 1.0000 Uani . .
C39 C 0.57764(16) 0.44325(11) 0.26185(14) 0.0509 1.0000 Uani . .
C40 C 0.48088(16) 0.46574(10) 0.28469(12) 0.0447 1.0000 Uani . .
C41 C 0.21950(16) 0.62831(9) -0.01236(12) 0.0431 1.0000 Uani D U
C42 C 0.13746(18) 0.61687(10) -0.10277(13) 0.0575 1.0000 Uani D U
C43 C 0.1261(3) 0.54545(16) -0.1066(3) 0.0405 0.5000 Uani D U
C44 C 0.2324(3) 0.52218(19) -0.0397(2) 0.0303 0.5000 Uani D U
C431 C 0.1630(6) 0.5524(2) -0.1265(3) 0.0676 0.5000 Uani D U
C441 C 0.1833(5) 0.5222(2) -0.0390(2) 0.0590 0.5000 Uani D U
H31 H -0.1314 0.7569 -0.1224 0.0488 1.0000 Uiso R .
H41 H -0.0542 0.7763 0.0406 0.0533 1.0000 Uiso R .
H51 H -0.1798 0.7240 0.1113 0.0494 1.0000 Uiso R .
H61 H -0.3345 0.6727 -0.0082 0.0439 1.0000 Uiso R .
H71 H -0.3037 0.6919 -0.1518 0.0430 1.0000 Uiso R .
H91 H 0.4775 0.5871 0.4526 0.0318 1.0000 Uiso R .
H111 H 0.5490 0.6920 0.3227 0.0469 1.0000 Uiso R .
H112 H 0.5307 0.6964 0.4122 0.0469 1.0000 Uiso R .
H113 H 0.6037 0.6437 0.3955 0.0469 1.0000 Uiso R .
H121 H 0.2570 0.5176 0.4837 0.0411 1.0000 Uiso R .
H122 H 0.3240 0.5776 0.5203 0.0411 1.0000 Uiso R .
H123 H 0.3848 0.5155 0.5183 0.0411 1.0000 Uiso R .
H151 H 0.5441 0.7183 0.0769 0.0505 1.0000 Uiso R .
H161 H 0.4334 0.8068 0.0548 0.0560 1.0000 Uiso R .
H171 H 0.3002 0.8145 0.1215 0.0490 1.0000 Uiso R .
H191 H 0.5315 0.5863 0.2042 0.0484 1.0000 Uiso R .
H201 H 0.5751 0.5471 0.0862 0.0653 1.0000 Uiso R .
H202 H 0.5452 0.6110 0.0394 0.0653 1.0000 Uiso R .
H203 H 0.4541 0.5704 0.0550 0.0653 1.0000 Uiso R .
H211 H 0.7155 0.5938 0.2130 0.0707 1.0000 Uiso R .
H212 H 0.6924 0.6596 0.1711 0.0707 1.0000 Uiso R .
H213 H 0.6868 0.6485 0.2639 0.0707 1.0000 Uiso R .
H221 H 0.2123 0.6961 0.2281 0.0408 1.0000 Uiso R .
H231 H 0.0982 0.7819 0.2111 0.0743 1.0000 Uiso R .
H232 H 0.1790 0.8203 0.1789 0.0743 1.0000 Uiso R .
H233 H 0.1145 0.7650 0.1234 0.0743 1.0000 Uiso R .
H241 H 0.2359 0.7584 0.3496 0.0586 1.0000 Uiso R .
H242 H 0.3275 0.7950 0.3284 0.0586 1.0000 Uiso R .
H243 H 0.3454 0.7254 0.3560 0.0586 1.0000 Uiso R .
H271 H 0.0215 0.3845 0.3544 0.0490 1.0000 Uiso R .
H281 H -0.1045 0.4523 0.3795 0.0561 1.0000 Uiso R .
H291 H -0.0804 0.5596 0.3736 0.0500 1.0000 Uiso R .
H311 H 0.2466 0.4242 0.2901 0.0391 1.0000 Uiso R .
H321 H 0.3454 0.3564 0.4009 0.0580 1.0000 Uiso R .
H322 H 0.3338 0.4210 0.4399 0.0580 1.0000 Uiso R .
H323 H 0.2594 0.3660 0.4472 0.0580 1.0000 Uiso R .
H331 H 0.2110 0.3182 0.2686 0.0494 1.0000 Uiso R .
H332 H 0.1164 0.3243 0.3069 0.0494 1.0000 Uiso R .
H333 H 0.1060 0.3560 0.2186 0.0494 1.0000 Uiso R .
H341 H 0.1411 0.6361 0.3329 0.0480 1.0000 Uiso R .
H351 H 0.1052 0.6994 0.4366 0.0768 1.0000 Uiso R .
H352 H 0.0351 0.6464 0.4563 0.0768 1.0000 Uiso R .
H353 H 0.1614 0.6382 0.4804 0.0768 1.0000 Uiso R .
H361 H -0.0103 0.7021 0.2833 0.0613 1.0000 Uiso R .
H362 H -0.0854 0.6492 0.2964 0.0613 1.0000 Uiso R .
H363 H -0.0306 0.6428 0.2252 0.0613 1.0000 Uiso R .
H371 H 0.4249 0.4670 0.0904 0.0477 1.0000 Uiso R .
H372 H 0.3575 0.4125 0.1100 0.0477 1.0000 Uiso R .
H381 H 0.5662 0.4033 0.1432 0.0652 1.0000 Uiso R .
H382 H 0.5069 0.3641 0.1942 0.0652 1.0000 Uiso R .
H391 H 0.6177 0.4772 0.2499 0.0617 1.0000 Uiso R .
H392 H 0.6257 0.4182 0.3070 0.0617 1.0000 Uiso R .
H401 H 0.4989 0.5027 0.3188 0.0546 1.0000 Uiso R .
H402 H 0.4579 0.4345 0.3163 0.0546 1.0000 Uiso R .
H411 H 0.2853 0.6458 -0.0164 0.0518 1.0000 Uiso R .
H412 H 0.1897 0.6556 0.0200 0.0518 1.0000 Uiso R .
H421 H 0.1642 0.6319 -0.1469 0.0683 0.5000 Uiso R .
H422 H 0.0690 0.6362 -0.1090 0.0683 0.5000 Uiso R .
H431 H 0.1181 0.5305 -0.1636 0.0506 0.5000 Uiso R .
H432 H 0.0646 0.5326 -0.0912 0.0506 0.5000 Uiso R .
H441 H 0.2926 0.5248 -0.0607 0.0374 0.5000 Uiso R .
H442 H 0.2261 0.4806 -0.0216 0.0374 0.5000 Uiso R .
H4311 H 0.2256 0.5519 -0.1448 0.0805 0.5000 Uiso R .
H4312 H 0.1023 0.5339 -0.1705 0.0805 0.5000 Uiso R .
H4411 H 0.2377 0.4982 -0.0520 0.0695 0.5000 Uiso R .
H4412 H 0.1399 0.4956 -0.0169 0.0695 0.5000 Uiso R .

loop_
_atom_site_aniso_label
_atom_site_aniso_U_11
_atom_site_aniso_U_22
_atom_site_aniso_U_33
_atom_site_aniso_U_23
_atom_site_aniso_U_13
_atom_site_aniso_U_12
Ca1 0.02259(13) 0.02092(13) 0.01814(12) -0.00066(10) 0.00468(10) 0.00001(10)
Fe1 0.02378(11) 0.02272(11) 0.02639(11) -0.00297(8) 0.00516(8) 0.00021(8)
N1 0.0229(6) 0.0242(6) 0.0233(5) 0.0002(5) 0.0059(5) -0.0022(5)
N2 0.0241(6) 0.0256(6) 0.0197(5) 0.0010(4) 0.0063(4) -0.0015(5)
O1 0.0323(6) 0.0428(7) 0.0344(6) -0.0056(5) 0.0012(5) 0.0111(5)
O2 0.0383(6) 0.0272(6) 0.0331(6) -0.0069(4) 0.0069(5) -0.0025(5)
O3 0.0328(6) 0.0358(6) 0.0314(6) -0.0037(5) 0.0062(5) 0.0105(5)
O4 0.0500(7) 0.0365(6) 0.0236(5) 0.0050(5) 0.0113(5) 0.0012(5)
C1 0.0291(7) 0.0291(7) 0.0286(7) -0.0078(6) 0.0077(6) 0.0008(6)
C2 0.0239(7) 0.0283(7) 0.0277(7) 0.0005(6) 0.0020(6) 0.0006(6)
C3 0.0443(9) 0.0305(8) 0.0489(10) 0.0093(7) 0.0184(8) 0.0023(7)
C4 0.0407(9) 0.0236(8) 0.0627(12) -0.0088(8) 0.0103(8) -0.0038(7)
C5 0.0541(11) 0.0300(8) 0.0415(9) -0.0082(7) 0.0179(8) 0.0066(8)
C6 0.0316(8) 0.0309(8) 0.0514(10) -0.0044(7) 0.0198(7) 0.0033(6)
C7 0.0313(8) 0.0332(8) 0.0394(9) 0.0027(7) 0.0059(7) 0.0073(7)
C8 0.0224(7) 0.0264(7) 0.0265(7) -0.0024(6) 0.0052(5) -0.0024(5)
C9 0.0237(7) 0.0304(7) 0.0222(6) -0.0001(5) 0.0014(5) -0.0006(6)
C10 0.0260(7) 0.0263(7) 0.0201(6) 0.0002(5) 0.0051(5) 0.0005(5)
C11 0.0317(8) 0.0453(10) 0.0320(8) -0.0005(7) 0.0032(6) -0.0142(7)
C12 0.0361(8) 0.0433(9) 0.0202(7) 0.0012(6) 0.0063(6) -0.0047(7)
C13 0.0262(7) 0.0264(7) 0.0253(7) -0.0009(6) 0.0062(6) -0.0059(6)
C14 0.0302(8) 0.0340(8) 0.0354(8) 0.0014(6) 0.0140(6) -0.0039(6)
C15 0.0483(10) 0.0422(10) 0.0458(10) 0.0041(8) 0.0263(8) -0.0077(8)
C16 0.0592(12) 0.0368(9) 0.0485(10) 0.0129(8) 0.0235(9) -0.0054(8)
C17 0.0462(10) 0.0282(8) 0.0440(9) 0.0068(7) 0.0127(8) 0.0011(7)
C18 0.0303(7) 0.0270(7) 0.0301(7) -0.0005(6) 0.0071(6) -0.0029(6)
C19 0.0355(9) 0.0405(9) 0.0526(10) 0.0065(8) 0.0252(8) 0.0018(7)
C20 0.0534(12) 0.0465(11) 0.0715(14) -0.0081(10) 0.0364(11) -0.0026(9)
C21 0.0368(10) 0.0737(15) 0.0681(14) 0.0049(12) 0.0228(10) 0.0058(10)
C22 0.0342(8) 0.0266(7) 0.0435(9) -0.0010(7) 0.0140(7) 0.0004(6)
C23 0.0489(12) 0.0734(15) 0.0640(14) 0.0135(12) 0.0206(10) 0.0261(11)
C24 0.0523(11) 0.0485(11) 0.0468(10) -0.0081(9) 0.0219(9) 0.0037(9)
C25 0.0248(7) 0.0322(8) 0.0184(6) 0.0015(5) 0.0051(5) -0.0036(6)
C26 0.0292(7) 0.0329(8) 0.0243(7) 0.0038(6) 0.0050(6) -0.0048(6)
C27 0.0385(9) 0.0388(9) 0.0458(10) 0.0060(8) 0.0148(8) -0.0109(7)
C28 0.0353(9) 0.0559(12) 0.0563(11) 0.0041(9) 0.0239(8) -0.0107(8)
C29 0.0330(8) 0.0508(10) 0.0437(9) 0.0003(8) 0.0190(7) -0.0008(8)
C30 0.0292(7) 0.0386(9) 0.0276(7) 0.0003(6) 0.0109(6) -0.0025(6)
C31 0.0337(8) 0.0289(8) 0.0334(8) 0.0052(6) 0.0080(6) -0.0029(6)
C32 0.0433(10) 0.0429(10) 0.0441(10) 0.0025(8) -0.0032(8) 0.0059(8)
C33 0.0508(10) 0.0340(9) 0.0328(8) 0.0027(7) 0.0084(7) -0.0029(8)
C34 0.0372(9) 0.0369(9) 0.0556(11) -0.0023(8) 0.0249(8) 0.0022(7)
C35 0.0616(13) 0.0512(12) 0.0599(13) -0.0184(10) 0.0000(11) 0.0083(10)
C36 0.0667(13) 0.0483(11) 0.0444(10) 0.0050(9) 0.0258(10) 0.0178(10)
C37 0.0364(9) 0.0387(9) 0.0375(9) -0.0106(7) 0.0090(7) 0.0039(7)
C38 0.0472(11) 0.0587(13) 0.0517(11) -0.0066(10) 0.0140(9) 0.0215(10)
C39 0.0385(10) 0.0562(12) 0.0507(11) 0.0058(9) 0.0055(8) 0.0131(9)
C40 0.0449(10) 0.0513(11) 0.0316(8) 0.0004(8) 0.0046(7) 0.0154(8)
C41 0.0466(10) 0.0417(9) 0.0386(9) 0.0132(8) 0.0114(8) -0.0046(8)
C42 0.0528(12) 0.0647(13) 0.0415(10) 0.0201(10) -0.0016(9) -0.0087(10)
C43 0.037(2) 0.052(2) 0.027(2) -0.0014(16) 0.0043(15) -0.0018(16)
C44 0.0346(18) 0.0362(18) 0.0259(16) -0.0030(13) 0.0181(15) 0.0050(16)
C431 0.079(4) 0.095(4) 0.026(2) 0.000(2) 0.014(2) -0.003(3)
C441 0.087(4) 0.058(3) 0.028(2) -0.0022(18) 0.013(2) 0.006(3)

loop_
_atom_type_symbol
_atom_type_scat_dispersion_real
_atom_type_scat_dispersion_imag
_atom_type_scat_Cromer_Mann_a1
_atom_type_scat_Cromer_Mann_b1
_atom_type_scat_Cromer_Mann_a2
_atom_type_scat_Cromer_Mann_b2
_atom_type_scat_Cromer_Mann_a3
_atom_type_scat_Cromer_Mann_b3
_atom_type_scat_Cromer_Mann_a4
_atom_type_scat_Cromer_Mann_b4
_atom_type_scat_Cromer_Mann_c
_atom_type_scat_source
Fe 0.3463 0.8444 11.7695 4.7611 7.3573 0.3072 3.5222 15.3535 2.3045 76.8805 1.0369 'International Tables Vol C 4.2.6.8 and 6.1.1.4'
Ca 0.2262 0.3064 8.6266 10.4421 7.3873 0.6599 1.5899 85.7484 1.0211 178.4370 1.3751 'International Tables Vol C 4.2.6.8 and 6.1.1.4'
C 0.0033 0.0016 2.3100 20.8439 1.0200 10.2075 1.5886 0.5687 0.8650 51.6512 0.2156 'International Tables Vol C 4.2.6.8 and 6.1.1.4'
H 0.0000 0.0000 0.4930 10.5109 0.3229 26.1257 0.1402 3.1424 0.0408 57.7998 0.0030 'International Tables Vol C 4.2.6.8 and 6.1.1.4'
N 0.0061 0.0033 12.2126 0.0057 3.1322 9.8933 2.0125 28.9975 1.1663 0.5826 -11.5290 'International Tables Vol C 4.2.6.8 and 6.1.1.4'
O 0.0106 0.0060 3.0485 13.2771 2.2868 5.7011 1.5463 0.3239 0.8670 32.9089 0.2508 'International Tables Vol C 4.2.6.8 and 6.1.1.4'

loop_
_geom_angle_atom_site_label_1
_geom_angle_site_symmetry_1
_geom_angle_atom_site_label_2
_geom_angle_atom_site_label_3
_geom_angle
_geom_angle_publ_flag
O2 2_565 Ca1 N1 168.32(4) yes
O2 2_565 Ca1 N2 99.24(4) yes
N1 . Ca1 N2 79.92(4) yes
O2 2_565 Ca1 O1 84.89(4) yes
N1 . Ca1 O1 106.78(4) yes
N2 . Ca1 O1 97.30(4) yes
O2 2_565 Ca1 O3 80.90(4) yes
N1 . Ca1 O3 87.52(4) yes
N2 . Ca1 O3 93.95(4) yes
O1 . Ca1 O3 163.12(4) yes
O2 2_565 Ca1 O4 83.48(4) yes
N1 . Ca1 O4 98.11(4) yes
N2 . Ca1 O4 175.66(4) yes
O1 . Ca1 O4 79.51(4) yes
O3 . Ca1 O4 89.81(4) yes
C1 . Fe1 C2 89.37(7) yes
C1 . Fe1 C3 134.72(7) yes
C2 . Fe1 C3 117.82(7) yes
C1 . Fe1 C4 106.36(7) yes
C2 . Fe1 C4 155.90(8) yes
C3 . Fe1 C4 38.64(8) yes
C1 . Fe1 C5 107.11(7) yes
C2 . Fe1 C5 152.40(7) yes
C3 . Fe1 C5 65.56(7) yes
C4 . Fe1 C5 39.22(8) yes
C1 . Fe1 C6 136.93(7) yes
C2 . Fe1 C6 115.30(7) yes
C3 . Fe1 C6 65.54(7) yes
C4 . Fe1 C6 64.98(7) yes
C5 . Fe1 C6 38.53(7) yes
C1 . Fe1 C7 171.10(7) yes
C2 . Fe1 C7 99.45(7) yes
C3 . Fe1 C7 39.00(7) yes
C4 . Fe1 C7 64.89(7) yes
C5 . Fe1 C7 65.29(7) yes
C6 . Fe1 C7 39.26(7) yes
Ca1 . N1 C8 124.75(10) yes
Ca1 . N1 C13 117.59(9) yes
C8 . N1 C13 117.55(12) yes
Ca1 . N2 C10 124.64(9) yes
Ca1 . N2 C25 118.43(8) yes
C10 . N2 C25 116.92(11) yes
Ca1 . O1 C1 160.65(12) yes
Ca1 2_565 O2 C2 149.99(11) yes
Ca1 . O3 C37 125.29(9) yes
Ca1 . O3 C40 125.95(10) yes
C37 . O3 C40 108.75(12) yes
Ca1 . O4 C41 122.40(10) yes
Ca1 . O4 C44 129.11(19) yes
C41 . O4 C44 106.7(2) yes
Ca1 . O4 C441 118.5(2) yes
C41 . O4 C441 105.7(2) yes
C44 . O4 C441 25.1(2) yes
O1 . C1 Fe1 178.40(13) yes
O2 . C2 Fe1 178.43(14) yes
Fe1 . C3 C4 70.64(10) yes
Fe1 . C3 C7 69.32(9) yes
C4 . C3 C7 107.06(16) yes
Fe1 . C3 H31 126.3 no
C4 . C3 H31 126.5 no
C7 . C3 H31 126.4 no
Fe1 . C4 C3 70.72(10) yes
Fe1 . C4 C5 70.28(10) yes
C3 . C4 C5 108.62(16) yes
Fe1 . C4 H41 125.6 no
C3 . C4 H41 125.6 no
C5 . C4 H41 125.7 no
Fe1 . C5 C4 70.51(10) yes
Fe1 . C5 C6 70.60(9) yes
C4 . C5 C6 107.62(16) yes
Fe1 . C5 H51 126.1 no
C4 . C5 H51 126.1 no
C6 . C5 H51 126.2 no
Fe1 . C6 C5 70.87(10) yes
Fe1 . C6 C7 69.49(9) yes
C5 . C6 C7 107.85(16) yes
Fe1 . C6 H61 125.9 no
C5 . C6 H61 125.9 no
C7 . C6 H61 126.3 no
Fe1 . C7 C6 71.25(9) yes
Fe1 . C7 C3 71.68(10) yes
C6 . C7 C3 108.84(16) yes
Fe1 . C7 H71 125.7 no
C6 . C7 H71 125.4 no
C3 . C7 H71 125.7 no
N1 . C8 C9 124.90(13) yes
N1 . C8 C11 120.59(13) yes
C9 . C8 C11 114.50(13) yes
C8 . C9 C10 131.29(13) yes
C8 . C9 H91 114.3 no
C10 . C9 H91 114.4 no
C9 . C10 N2 125.54(13) yes
C9 . C10 C12 112.90(12) yes
N2 . C10 C12 121.54(13) yes
C8 . C11 H111 109.4 no
C8 . C11 H112 109.5 no
H111 . C11 H112 109.5 no
C8 . C11 H113 109.5 no
H111 . C11 H113 109.5 no
H112 . C11 H113 109.5 no
C10 . C12 H121 109.5 no
C10 . C12 H122 109.5 no
H121 . C12 H122 109.5 no
C10 . C12 H123 109.4 no
H121 . C12 H123 109.5 no
H122 . C12 H123 109.5 no
N1 . C13 C14 122.11(14) yes
N1 . C13 C18 117.90(13) yes
C14 . C13 C18 119.93(14) yes
C13 . C14 C15 118.94(16) yes
C13 . C14 C19 122.14(14) yes
C15 . C14 C19 118.92(15) yes
C14 . C15 C16 121.35(17) yes
C14 . C15 H151 119.1 no
C16 . C15 H151 119.6 no
C15 . C16 C17 119.47(16) yes
C15 . C16 H161 120.1 no
C17 . C16 H161 120.4 no
C16 . C17 C18 121.56(17) yes
C16 . C17 H171 119.3 no
C18 . C17 H171 119.2 no
C13 . C18 C17 118.75(15) yes
C13 . C18 C22 120.02(14) yes
C17 . C18 C22 121.23(15) yes
C14 . C19 C20 110.93(16) yes
C14 . C19 C21 112.11(16) yes
C20 . C19 C21 109.48(16) yes
C14 . C19 H191 108.3 no
C20 . C19 H191 108.1 no
C21 . C19 H191 107.8 no
C19 . C20 H201 109.6 no
C19 . C20 H202 109.3 no
H201 . C20 H202 109.5 no
C19 . C20 H203 109.4 no
H201 . C20 H203 109.5 no
H202 . C20 H203 109.5 no
C19 . C21 H211 109.7 no
C19 . C21 H212 109.0 no
H211 . C21 H212 109.5 no
C19 . C21 H213 109.7 no
H211 . C21 H213 109.5 no
H212 . C21 H213 109.5 no
C18 . C22 C23 112.83(15) yes
C18 . C22 C24 112.70(14) yes
C23 . C22 C24 109.94(16) yes
C18 . C22 H221 107.3 no
C23 . C22 H221 106.8 no
C24 . C22 H221 106.9 no
C22 . C23 H231 109.9 no
C22 . C23 H232 109.0 no
H231 . C23 H232 109.5 no
C22 . C23 H233 109.5 no
H231 . C23 H233 109.5 no
H232 . C23 H233 109.5 no
C22 . C24 H241 109.6 no
C22 . C24 H242 109.2 no
H241 . C24 H242 109.5 no
C22 . C24 H243 109.6 no
H241 . C24 H243 109.5 no
H242 . C24 H243 109.5 no
N2 . C25 C26 120.22(13) yes
N2 . C25 C30 119.56(13) yes
C26 . C25 C30 120.21(14) yes
C25 . C26 C27 118.32(15) yes
C25 . C26 C31 121.83(14) yes
C27 . C26 C31 119.78(15) yes
C26 . C27 C28 121.62(17) yes
C26 . C27 H271 119.2 no
C28 . C27 H271 119.2 no
C27 . C28 C29 119.81(16) yes
C27 . C28 H281 120.1 no
C29 . C28 H281 120.1 no
C28 . C29 C30 120.98(17) yes
C28 . C29 H291 119.6 no
C30 . C29 H291 119.4 no
C25 . C30 C29 118.96(16) yes
C25 . C30 C34 122.19(14) yes
C29 . C30 C34 118.82(15) yes
C26 . C31 C32 111.45(15) yes
C26 . C31 C33 113.34(14) yes
C32 . C31 C33 108.73(14) yes
C26 . C31 H311 107.7 no
C32 . C31 H311 107.8 no
C33 . C31 H311 107.6 no
C31 . C32 H321 109.4 no
C31 . C32 H322 109.5 no
H321 . C32 H322 109.5 no
C31 . C32 H323 109.5 no
H321 . C32 H323 109.5 no
H322 . C32 H323 109.5 no
C31 . C33 H331 109.5 no
C31 . C33 H332 109.3 no
H331 . C33 H332 109.5 no
C31 . C33 H333 109.6 no
H331 . C33 H333 109.5 no
H332 . C33 H333 109.5 no
C30 . C34 C35 111.62(17) yes
C30 . C34 C36 111.67(16) yes
C35 . C34 C36 109.18(16) yes
C30 . C34 H341 108.3 no
C35 . C34 H341 107.8 no
C36 . C34 H341 108.2 no
C34 . C35 H351 109.7 no
C34 . C35 H352 108.9 no
H351 . C35 H352 109.5 no
C34 . C35 H353 109.8 no
H351 . C35 H353 109.5 no
H352 . C35 H353 109.5 no
C34 . C36 H361 109.5 no
C34 . C36 H362 109.3 no
H361 . C36 H362 109.5 no
C34 . C36 H363 109.6 no
H361 . C36 H363 109.5 no
H362 . C36 H363 109.5 no
O3 . C37 C38 106.52(14) yes
O3 . C37 H371 110.3 no
C38 . C37 H371 110.3 no
O3 . C37 H372 110.0 no
C38 . C37 H372 110.1 no
H371 . C37 H372 109.5 no
C37 . C38 C39 103.36(15) yes
C37 . C38 H381 110.8 no
C39 . C38 H381 111.4 no
C37 . C38 H382 111.0 no
C39 . C38 H382 110.7 no
H381 . C38 H382 109.5 no
C38 . C39 C40 101.82(16) yes
C38 . C39 H391 111.1 no
C40 . C39 H391 111.1 no
C38 . C39 H392 111.4 no
C40 . C39 H392 111.8 no
H391 . C39 H392 109.5 no
C39 . C40 O3 105.47(15) yes
C39 . C40 H401 110.7 no
O3 . C40 H401 110.6 no
C39 . C40 H402 110.2 no
O3 . C40 H402 110.4 no
H401 . C40 H402 109.5 no
O4 . C41 C42 105.55(15) yes
O4 . C41 H411 110.3 no
C42 . C41 H411 110.2 no
O4 . C41 H412 110.4 no
C42 . C41 H412 110.8 no
H411 . C41 H412 109.5 no
C41 . C42 C43 103.12(19) yes
C41 . C42 C431 104.8(3) yes
C43 . C42 C431 25.7(2) yes
C41 . C42 H421 111.3 no
C43 . C42 H421 111.1 no
C431 . C42 H421 87.2 no
C41 . C42 H422 110.7 no
C43 . C42 H422 111.0 no
C431 . C42 H422 130.7 no
H421 . C42 H422 109.5 no
C42 . C43 C44 104.3(3) yes
C42 . C43 H431 110.6 no
C44 . C43 H431 111.2 no
C42 . C43 H432 110.8 no
C44 . C43 H432 110.4 no
H431 . C43 H432 109.5 no
C43 . C44 O4 98.7(3) yes
C43 . C44 H441 111.9 no
O4 . C44 H441 112.0 no
C43 . C44 H442 112.2 no
O4 . C44 H442 112.2 no
H441 . C44 H442 109.5 no
C42 . C431 C441 97.9(3) yes
C42 . C431 H4311 111.9 no
C441 . C431 H4311 113.4 no
C42 . C431 H4312 112.3 no
C441 . C431 H4312 111.5 no
H4311 . C431 H4312 109.5 no
C431 . C441 O4 108.1(4) yes
C431 . C441 H4411 85.9 no
O4 . C441 H4411 107.2 no
C431 . C441 H4412 132.8 no
O4 . C441 H4412 109.0 no
H4411 . C441 H4412 109.5 no

loop_
_geom_bond_atom_site_label_1
_geom_bond_atom_site_label_2
_geom_bond_site_symmetry_2
_geom_bond_distance
_geom_bond_publ_flag
Ca1 O2 2_565 2.3971(11) yes
Ca1 N1 . 2.4109(12) yes
Ca1 N2 . 2.4176(12) yes
Ca1 O1 . 2.3915(12) yes
Ca1 O3 . 2.4119(11) yes
Ca1 O4 . 2.4357(11) yes
Fe1 C1 . 1.7120(15) yes
Fe1 C2 . 1.7018(16) yes
Fe1 C3 . 2.1280(17) yes
Fe1 C4 . 2.1269(17) yes
Fe1 C5 . 2.1239(17) yes
Fe1 C6 . 2.1205(16) yes
Fe1 C7 . 2.0973(16) yes
N1 C8 . 1.3303(18) yes
N1 C13 . 1.4351(19) yes
N2 C10 . 1.3295(18) yes
N2 C25 . 1.4370(18) yes
O1 C1 . 1.1869(19) yes
O2 C2 . 1.1914(19) yes
O3 C37 . 1.447(2) yes
O3 C40 . 1.444(2) yes
O4 C41 . 1.4560(19) yes
O4 C44 . 1.453(3) yes
O4 C441 . 1.472(4) yes
C3 C4 . 1.408(3) yes
C3 C7 . 1.411(3) yes
C3 H31 . 0.950 no
C4 C5 . 1.427(3) yes
C4 H41 . 0.950 no
C5 C6 . 1.400(3) yes
C5 H51 . 0.950 no
C6 C7 . 1.417(3) yes
C6 H61 . 0.950 no
C7 H71 . 0.950 no
C8 C9 . 1.408(2) yes
C8 C11 . 1.523(2) yes
C9 C10 . 1.409(2) yes
C9 H91 . 0.950 no
C10 C12 . 1.525(2) yes
C11 H111 . 0.950 no
C11 H112 . 0.950 no
C11 H113 . 0.950 no
C12 H121 . 0.950 no
C12 H122 . 0.950 no
C12 H123 . 0.950 no
C13 C14 . 1.412(2) yes
C13 C18 . 1.412(2) yes
C14 C15 . 1.396(2) yes
C14 C19 . 1.518(2) yes
C15 C16 . 1.382(3) yes
C15 H151 . 0.950 no
C16 C17 . 1.381(3) yes
C16 H161 . 0.950 no
C17 C18 . 1.396(2) yes
C17 H171 . 0.950 no
C18 C22 . 1.527(2) yes
C19 C20 . 1.526(3) yes
C19 C21 . 1.540(3) yes
C19 H191 . 0.950 no
C20 H201 . 0.950 no
C20 H202 . 0.950 no
C20 H203 . 0.950 no
C21 H211 . 0.950 no
C21 H212 . 0.950 no
C21 H213 . 0.950 no
C22 C23 . 1.518(3) yes
C22 C24 . 1.522(3) yes
C22 H221 . 0.950 no
C23 H231 . 0.950 no
C23 H232 . 0.950 no
C23 H233 . 0.950 no
C24 H241 . 0.950 no
C24 H242 . 0.950 no
C24 H243 . 0.950 no
C25 C26 . 1.412(2) yes
C25 C30 . 1.409(2) yes
C26 C27 . 1.397(2) yes
C26 C31 . 1.521(2) yes
C27 C28 . 1.378(3) yes
C27 H271 . 0.950 no
C28 C29 . 1.382(3) yes
C28 H281 . 0.950 no
C29 C30 . 1.396(2) yes
C29 H291 . 0.950 no
C30 C34 . 1.522(2) yes
C31 C32 . 1.530(2) yes
C31 C33 . 1.530(2) yes
C31 H311 . 0.950 no
C32 H321 . 0.950 no
C32 H322 . 0.950 no
C32 H323 . 0.950 no
C33 H331 . 0.950 no
C33 H332 . 0.950 no
C33 H333 . 0.950 no
C34 C35 . 1.530(3) yes
C34 C36 . 1.524(3) yes
C34 H341 . 0.950 no
C35 H351 . 0.950 no
C35 H352 . 0.950 no
C35 H353 . 0.950 no
C36 H361 . 0.950 no
C36 H362 . 0.950 no
C36 H363 . 0.950 no
C37 C38 . 1.514(3) yes
C37 H371 . 0.950 no
C37 H372 . 0.950 no
C38 C39 . 1.522(3) yes
C38 H381 . 0.950 no
C38 H382 . 0.950 no
C39 C40 . 1.497(3) yes
C39 H391 . 0.950 no
C39 H392 . 0.950 no
C40 H401 . 0.950 no
C40 H402 . 0.950 no
C41 C42 . 1.511(2) yes
C41 H411 . 0.950 no
C41 H412 . 0.950 no
C42 C43 . 1.537(4) yes
C42 C431 . 1.501(4) yes
C42 H421 . 0.950 no
C42 H422 . 0.950 no
C43 C44 . 1.518(4) yes
C43 H431 . 0.950 no
C43 H432 . 0.950 no
C44 H441 . 0.950 no
C44 H442 . 0.950 no
C431 C441 . 1.501(4) yes
C431 H4311 . 0.950 no
C431 H4312 . 0.950 no
C441 H4411 . 0.950 no
C441 H4412 . 0.950 no
